data_2014414
loop_
_publ_author_name
'Hatert, Fr\'ed\'eric'

_publ_section_title
;
 Na~1.50~Mn~2.48~Al~0.85~(PO~4~)~3~, a new synthetic alluaudite-type
 compound
;
_journal_coeditor_code TA1500
_journal_issue 1
_journal_name_full 'Acta Crystallographica Section C'
_journal_page_first i1
_journal_page_last i2
_journal_paper_doi 10.1107/S0108270105037236
_journal_volume 62
_journal_year 2006
_chemical_formula_analytical 'Na1.453 Mn2.518 Al0.772 P3.039 O12'
_chemical_formula_iupac 'Na1.50 Mn2.48 Al0.85 (P O4)3'
_chemical_formula_moiety 'Na1.50 Mn2.48 Al0.85 (P O4)3'
_chemical_formula_structural 'Na1.50 Mn2.48 Al0.85 (P O4)3'
_chemical_formula_sum 'Al0.85 Mn2.48 Na1.5 O12 P3'
_chemical_formula_weight 468.76
_chemical_name_systematic 'Disodium dimanganese aluminium tris(phosphate)'
_space_group_IT_number 15
_symmetry_cell_setting monoclinic
_symmetry_space_group_name_Hall '-C 2yc'
_symmetry_space_group_name_H-M 'C 1 2/c 1'
_atom_sites_solution_hydrogens geom
_atom_sites_solution_primary direct
_atom_sites_solution_secondary difmap
_cell_angle_alpha 90.00
_cell_angle_beta 114.621(8)
_cell_angle_gamma 90.00
_cell_formula_units_Z 4
_cell_length_a 11.9816(10)
_cell_length_b 12.5387(13)
_cell_length_c 6.4407(10)
_cell_measurement_reflns_used 34
_cell_measurement_temperature 293(2)
_cell_measurement_theta_max 12.49
_cell_measurement_theta_min 5.83
_cell_volume 879.64(19)
_computing_cell_refinement XSCANS
_computing_data_collection 'XSCANS in SHELXTL-Plus (Sheldrick, 1991)'
_computing_data_reduction SHELXTL-Plus
_computing_molecular_graphics 'ATOMS (Dowty, 1993)'
_computing_publication_material SHELXTL-Plus
_computing_structure_refinement 'SHELXL97 (Sheldrick, 1997)'
_computing_structure_solution 'SHELXS97 (Sheldrick, 1990)'
_diffrn_ambient_temperature 293(2)
_diffrn_measured_fraction_theta_full 1.000
_diffrn_measured_fraction_theta_max 1.000
_diffrn_measurement_device_type 'Bruker P4'
_diffrn_measurement_method 'Profile data from \w'
_diffrn_radiation_monochromator graphite
_diffrn_radiation_type MoK\a
_diffrn_radiation_wavelength 0.71073
_diffrn_reflns_av_R_equivalents 0.0240
_diffrn_reflns_av_sigmaI/netI 0.0317
_diffrn_reflns_limit_h_max 1
_diffrn_reflns_limit_h_min -15
_diffrn_reflns_limit_k_max 1
_diffrn_reflns_limit_k_min -16
_diffrn_reflns_limit_l_max 8
_diffrn_reflns_limit_l_min -7
_diffrn_reflns_number 1271
_diffrn_reflns_theta_full 27.50
_diffrn_reflns_theta_max 27.50
_diffrn_reflns_theta_min 2.48
_diffrn_standards_decay_% 2.3
_diffrn_standards_interval_count 97
_diffrn_standards_number 3
_exptl_absorpt_coefficient_mu 4.310
_exptl_absorpt_correction_T_max 0.806
_exptl_absorpt_correction_T_min 0.761
_exptl_absorpt_correction_type psi-scan
_exptl_absorpt_process_details 'XSCANS in SHELXTL-Plus (Sheldrick, 1991)'
_exptl_crystal_colour Colourless
_exptl_crystal_density_diffrn 3.614
_exptl_crystal_density_method 'not measured'
_exptl_crystal_description 'Acicular, elongated along the c axis'
_exptl_crystal_F_000 922
_exptl_crystal_size_max 0.230
_exptl_crystal_size_mid 0.070
_exptl_crystal_size_min 0.050
_refine_diff_density_max 0.520
_refine_diff_density_min -0.647
_refine_ls_extinction_method none
_refine_ls_goodness_of_fit_ref 1.069
_refine_ls_matrix_type full
_refine_ls_number_parameters 100
_refine_ls_number_reflns 1019
_refine_ls_number_restraints 2
_refine_ls_restrained_S_all 1.068
_refine_ls_R_factor_all 0.0403
_refine_ls_R_factor_gt 0.0317
_refine_ls_shift/su_max 0.000
_refine_ls_shift/su_mean 0.000
_refine_ls_structure_factor_coef Fsqd
_refine_ls_weighting_details 'calc w = 1/[\s^2^(Fo^2^)+(0.0344P)^2^+2.4705P] where P=(Fo^2^+2Fc^2^)/3'
_refine_ls_weighting_scheme calc
_refine_ls_wR_factor_gt 0.0717
_refine_ls_wR_factor_ref 0.0754
_reflns_number_gt 894
_reflns_number_total 1019
_reflns_threshold_expression I>2\s(I)
_cod_data_source_file ta1500.cif
_cod_data_source_block I
_cod_original_cell_volume 879.64(18)
_cod_original_sg_symbol_H-M 'C 2/c'
_cod_original_formula_sum 'Al0.85 Mn2.48 Na1.50 O12 P3'
_cod_database_code 2014414
_cod_database_fobs_code 2014414

loop_
_symmetry_equiv_pos_as_xyz
'x, y, z'
'-x, y, -z+1/2'
'x+1/2, y+1/2, z'
'-x+1/2, y+1/2, -z+1/2'
'-x, -y, -z'
'x, -y, z-1/2'
'-x+1/2, -y+1/2, -z'
'x+1/2, -y+1/2, z-1/2'

loop_
_atom_site_label
_atom_site_fract_x
_atom_site_fract_y
_atom_site_fract_z
_atom_site_U_iso_or_equiv
_atom_site_adp_type
_atom_site_calc_flag
_atom_site_refinement_flags
_atom_site_occupancy
_atom_site_disorder_assembly
_atom_site_disorder_group
_atom_site_type_symbol
Na1 0.5000 0.0000 0.0000 0.0268(5) Uani d SP 0.619(8) . . Na
Mn1 0.5000 0.0000 0.0000 0.0268(5) Uani d SP 0.381(7) . . Mn
Na2 0.0000 -0.0207(2) 0.2500 0.0329(9) Uani d SP 0.891(10) . . Na
Mn3 0.0000 0.26627(6) 0.2500 0.0144(3) Uani d SP 0.908(4) . . Mn
Mn4 0.27572(5) 0.65456(5) 0.35763(10) 0.0137(2) Uani d P 0.573(6) . . Mn
Al4 0.27572(5) 0.65456(5) 0.35763(10) 0.0137(2) Uani d P 0.427(6) . . Al
P1 0.0000 -0.28457(9) 0.2500 0.0158(3) Uani d S 1 . . P
P2 0.23711(7) -0.10611(7) 0.13087(13) 0.0154(2) Uani d . 1 . . P
O1 0.4524(2) 0.71353(19) 0.5356(4) 0.0183(5) Uani d . 1 . . O
O2 0.0959(3) 0.6397(2) 0.2321(5) 0.0422(9) Uani d . 1 . . O
O3 0.3317(3) 0.6633(2) 0.0992(4) 0.0290(7) Uani d . 1 . . O
O4 0.1268(2) 0.4078(2) 0.3175(5) 0.0266(6) Uani d . 1 . . O
O5 0.2279(2) 0.8255(2) 0.3217(4) 0.0282(6) Uani d . 1 . . O
O6 0.3272(3) 0.5010(2) 0.3849(5) 0.0291(6) Uani d . 1 . . O

loop_
_atom_site_aniso_label
_atom_site_aniso_U_11
_atom_site_aniso_U_22
_atom_site_aniso_U_33
_atom_site_aniso_U_12
_atom_site_aniso_U_13
_atom_site_aniso_U_23
Na1 0.0365(9) 0.0114(7) 0.0133(7) 0.0006(5) -0.0087(5) 0.0001(4)
Mn1 0.0365(9) 0.0114(7) 0.0133(7) 0.0006(5) -0.0087(5) 0.0001(4)
Na2 0.0203(13) 0.0427(17) 0.0256(14) 0.000 -0.0004(10) 0.000
Mn3 0.0138(4) 0.0111(4) 0.0198(4) 0.000 0.0085(3) 0.000
Mn4 0.0114(3) 0.0172(3) 0.0119(3) 0.0032(2) 0.0043(2) -0.0002(2)
Al4 0.0114(3) 0.0172(3) 0.0119(3) 0.0032(2) 0.0043(2) -0.0002(2)
P1 0.0201(6) 0.0129(5) 0.0087(5) 0.000 0.0005(4) 0.000
P2 0.0124(4) 0.0194(4) 0.0104(4) 0.0005(3) 0.0007(3) -0.0044(3)
O1 0.0181(11) 0.0202(12) 0.0129(10) 0.0059(10) 0.0028(9) -0.0034(9)
O2 0.051(2) 0.0318(16) 0.0305(16) 0.0162(14) 0.0036(15) -0.0178(13)
O3 0.0380(16) 0.0233(14) 0.0157(12) -0.0103(12) 0.0011(11) -0.0062(10)
O4 0.0155(12) 0.0193(12) 0.0413(16) 0.0034(10) 0.0083(11) 0.0074(11)
O5 0.0226(13) 0.0408(16) 0.0183(13) 0.0028(12) 0.0056(10) 0.0036(11)
O6 0.0230(14) 0.0337(15) 0.0218(13) -0.0123(12) 0.0006(10) 0.0083(11)

loop_
_atom_type_symbol
_atom_type_description
_atom_type_scat_dispersion_real
_atom_type_scat_dispersion_imag
_atom_type_scat_source
O O 0.0106 0.0060 'International Tables Vol C Tables 4.2.6.8 and 6.1.1.4'
Na Na 0.0362 0.0249 'International Tables Vol C Tables 4.2.6.8 and 6.1.1.4'
Al Al 0.0645 0.0514 'International Tables Vol C Tables 4.2.6.8 and 6.1.1.4'
P P 0.1023 0.0942 'International Tables Vol C Tables 4.2.6.8 and 6.1.1.4'
Mn Mn 0.3368 0.7283 'International Tables Vol C Tables 4.2.6.8 and 6.1.1.4'
H H 0.0000 0.0000 'International Tables Vol C Tables 4.2.6.8 and 6.1.1.4'

loop_
_geom_angle_atom_site_label_1
_geom_angle_atom_site_label_2
_geom_angle_atom_site_label_3
_geom_angle_site_symmetry_1
_geom_angle_site_symmetry_3
_geom_angle
O2 Na1 O2 7 3_545 180.00(15)
O2 Na1 O4 7 7 80.59(10)
O2 Na1 O4 3_545 7 99.41(10)
O2 Na1 O4 7 3_545 99.41(10)
O2 Na1 O4 3_545 3_545 80.59(10)
O4 Na1 O4 7 3_545 180.00(11)
O2 Na1 O4 7 8 106.26(11)
O2 Na1 O4 3_545 8 73.74(11)
O4 Na1 O4 7 8 70.15(10)
O4 Na1 O4 3_545 8 109.85(10)
O2 Na1 O4 7 4_545 73.74(11)
O2 Na1 O4 3_545 4_545 106.26(11)
O4 Na1 O4 7 4_545 109.85(10)
O4 Na1 O4 3_545 4_545 70.15(10)
O4 Na1 O4 8 4_545 180.00(12)
O2 Na1 O2 7 8 51.94(13)
O2 Na1 O2 3_545 8 128.06(13)
O4 Na1 O2 7 8 92.95(9)
O4 Na1 O2 3_545 8 87.05(9)
O4 Na1 O2 8 8 63.63(8)
O4 Na1 O2 4_545 8 116.37(8)
O2 Na1 O2 7 4_545 128.06(13)
O2 Na1 O2 3_545 4_545 51.94(13)
O4 Na1 O2 7 4_545 87.05(9)
O4 Na1 O2 3_545 4_545 92.95(9)
O4 Na1 O2 8 4_545 116.37(8)
O4 Na1 O2 4_545 4_545 63.63(8)
O2 Na1 O2 8 4_545 180.00(17)
O2 Na1 P1 7 7_545 27.28(8)
O2 Na1 P1 3_545 7_545 152.72(8)
O4 Na1 P1 7 7_545 96.77(7)
O4 Na1 P1 3_545 7_545 83.23(7)
O4 Na1 P1 8 7_545 91.50(6)
O4 Na1 P1 4_545 7_545 88.50(6)
O2 Na1 P1 8 7_545 28.73(6)
O2 Na1 P1 4_545 7_545 151.27(6)
O2 Na1 P1 7 3 152.72(8)
O2 Na1 P1 3_545 3 27.28(8)
O4 Na1 P1 7 3 83.23(7)
O4 Na1 P1 3_545 3 96.77(7)
O4 Na1 P1 8 3 88.50(6)
O4 Na1 P1 4_545 3 91.50(6)
O2 Na1 P1 8 3 151.27(6)
O2 Na1 P1 4_545 3 28.73(6)
P1 Na1 P1 7_545 3 180.0
O2 Na1 Mn1 7 2_654 63.51(9)
O2 Na1 Mn1 3_545 2_654 116.49(9)
O4 Na1 Mn1 7 2_654 51.89(7)
O4 Na1 Mn1 3_545 2_654 128.11(7)
O4 Na1 Mn1 8 2_654 44.88(6)
O4 Na1 Mn1 4_545 2_654 135.12(6)
O2 Na1 Mn1 8 2_654 42.77(5)
O2 Na1 Mn1 4_545 2_654 137.23(5)
P1 Na1 Mn1 7_545 2_654 59.201(12)
P1 Na1 Mn1 3 2_654 120.799(12)
O2 Na1 Mn1 7 2_655 116.49(9)
O2 Na1 Mn1 3_545 2_655 63.51(9)
O4 Na1 Mn1 7 2_655 128.11(7)
O4 Na1 Mn1 3_545 2_655 51.89(7)
O4 Na1 Mn1 8 2_655 135.12(6)
O4 Na1 Mn1 4_545 2_655 44.88(6)
O2 Na1 Mn1 8 2_655 137.23(5)
O2 Na1 Mn1 4_545 2_655 42.77(5)
P1 Na1 Mn1 7_545 2_655 120.799(12)
P1 Na1 Mn1 3 2_655 59.201(12)
Mn1 Na1 Mn1 2_654 2_655 180.0
O6 Na2 O6 7_556 8_455 168.26(19)
O6 Na2 O6 7_556 4_545 80.43(8)
O6 Na2 O6 8_455 4_545 98.32(9)
O6 Na2 O6 7_556 3_445 98.32(9)
O6 Na2 O6 8_455 3_445 80.43(8)
O6 Na2 O6 4_545 3_445 167.88(17)
O6 Na2 O1 7_556 8_455 119.89(12)
O6 Na2 O1 8_455 8_455 71.53(9)
O6 Na2 O1 4_545 8_455 87.18(9)
O6 Na2 O1 3_445 8_455 103.69(10)
O6 Na2 O1 7_556 7_556 71.53(9)
O6 Na2 O1 8_455 7_556 119.89(12)
O6 Na2 O1 4_545 7_556 103.69(10)
O6 Na2 O1 3_445 7_556 87.18(9)
O1 Na2 O1 8_455 7_556 54.87(11)
O6 Na2 O3 7_556 4_545 53.67(8)
O6 Na2 O3 8_455 4_545 115.62(12)
O6 Na2 O3 4_545 4_545 59.50(9)
O6 Na2 O3 3_445 4_545 110.02(11)
O1 Na2 O3 8_455 4_545 146.22(8)
O1 Na2 O3 7_556 4_545 123.85(7)
O6 Na2 O3 7_556 3_445 115.62(12)
O6 Na2 O3 8_455 3_445 53.67(8)
O6 Na2 O3 4_545 3_445 110.02(11)
O6 Na2 O3 3_445 3_445 59.50(9)
O1 Na2 O3 8_455 3_445 123.85(7)
O1 Na2 O3 7_556 3_445 146.22(8)
O3 Na2 O3 4_545 3_445 77.10(12)
O6 Na2 Na2 7_556 5_556 51.27(7)
O6 Na2 Na2 8_455 5_556 126.38(8)
O6 Na2 Na2 4_545 5_556 130.38(7)
O6 Na2 Na2 3_445 5_556 47.05(6)
O1 Na2 Na2 8_455 5_556 123.72(13)
O1 Na2 Na2 7_556 5_556 74.15(8)
O3 Na2 Na2 4_545 5_556 80.31(9)
O3 Na2 Na2 3_445 5_556 85.39(10)
O6 Na2 Na2 7_556 5 126.38(8)
O6 Na2 Na2 8_455 5 51.27(7)
O6 Na2 Na2 4_545 5 47.05(6)
O6 Na2 Na2 3_445 5 130.38(7)
O1 Na2 Na2 8_455 5 74.15(8)
O1 Na2 Na2 7_556 5 123.72(13)
O3 Na2 Na2 4_545 5 85.39(10)
O3 Na2 Na2 3_445 5 80.31(9)
Na2 Na2 Na2 5_556 5 161.71(19)
O6 Na2 Mn4 7_556 8_455 153.88(12)
O6 Na2 Mn4 8_455 8_455 37.51(7)
O6 Na2 Mn4 4_545 8_455 108.07(7)
O6 Na2 Mn4 3_445 8_455 78.34(7)
O1 Na2 Mn4 8_455 8_455 39.12(5)
O1 Na2 Mn4 7_556 8_455 82.39(8)
O3 Na2 Mn4 4_545 8_455 151.88(7)
O3 Na2 Mn4 3_445 8_455 85.31(5)
Na2 Na2 Mn4 5_556 8_455 120.32(6)
Na2 Na2 Mn4 5 8_455 69.99(4)
O6 Na2 Al4 7_556 8_455 153.88(12)
O6 Na2 Al4 8_455 8_455 37.51(7)
O6 Na2 Al4 4_545 8_455 108.07(7)
O6 Na2 Al4 3_445 8_455 78.34(7)
O1 Na2 Al4 8_455 8_455 39.12(5)
O1 Na2 Al4 7_556 8_455 82.39(8)
O3 Na2 Al4 4_545 8_455 151.88(7)
O3 Na2 Al4 3_445 8_455 85.31(5)
Na2 Na2 Al4 5_556 8_455 120.32(6)
Na2 Na2 Al4 5 8_455 69.99(4)
Mn4 Na2 Al4 8_455 8_455 0.00(3)
O1 Mn3 O1 3_445 4_545 145.67(12)
O1 Mn3 O3 3_445 3_445 72.27(9)
O1 Mn3 O3 4_545 3_445 88.00(9)
O1 Mn3 O3 3_445 4_545 88.00(9)
O1 Mn3 O3 4_545 4_545 72.27(9)
O3 Mn3 O3 3_445 4_545 109.79(14)
O1 Mn3 O4 3_445 . 117.07(9)
O1 Mn3 O4 4_545 . 90.52(9)
O3 Mn3 O4 3_445 . 161.10(9)
O3 Mn3 O4 4_545 . 87.61(9)
O1 Mn3 O4 3_445 2 90.52(9)
O1 Mn3 O4 4_545 2 117.07(9)
O3 Mn3 O4 3_445 2 87.61(9)
O3 Mn3 O4 4_545 2 161.10(9)
O4 Mn3 O4 . 2 76.32(13)
O1 Mn3 Na1 3_445 4 79.18(6)
O1 Mn3 Na1 4_545 4 134.83(6)
O3 Mn3 Na1 3_445 4 122.15(7)
O3 Mn3 Na1 4_545 4 118.42(7)
O4 Mn3 Na1 . 4 49.69(7)
O4 Mn3 Na1 2 4 43.00(6)
O1 Mn3 Na1 3_445 3_455 134.83(6)
O1 Mn3 Na1 4_545 3_455 79.18(6)
O3 Mn3 Na1 3_445 3_455 118.42(7)
O3 Mn3 Na1 4_545 3_455 122.15(7)
O4 Mn3 Na1 . 3_455 43.00(6)
O4 Mn3 Na1 2 3_455 49.69(7)
Na1 Mn3 Na1 4 3_455 57.571(15)
O1 Mn3 Na2 3_445 . 72.84(6)
O1 Mn3 Na2 4_545 . 72.84(6)
O3 Mn3 Na2 3_445 . 54.89(7)
O3 Mn3 Na2 4_545 . 54.89(7)
O4 Mn3 Na2 . . 141.84(6)
O4 Mn3 Na2 2 . 141.84(6)
Na1 Mn3 Na2 4 . 151.214(8)
Na1 Mn3 Na2 3_455 . 151.214(8)
O2 Mn4 O6 . . 100.89(12)
O2 Mn4 O3 . . 110.21(12)
O6 Mn4 O3 . . 85.92(11)
O2 Mn4 O1 . . 161.56(10)
O6 Mn4 O1 . . 95.04(10)
O3 Mn4 O1 . . 79.95(10)
O2 Mn4 O5 . 7_566 87.01(12)
O6 Mn4 O5 . 7_566 99.19(11)
O3 Mn4 O5 . 7_566 160.92(11)
O1 Mn4 O5 . 7_566 81.29(10)
O2 Mn4 O5 . . 81.77(11)
O6 Mn4 O5 . . 176.65(11)
O3 Mn4 O5 . . 91.26(10)
O1 Mn4 O5 . . 82.68(10)
O5 Mn4 O5 7_566 . 82.92(11)
O2 Mn4 Mn4 . 7_566 82.43(8)
O6 Mn4 Mn4 . 7_566 141.85(9)
O3 Mn4 Mn4 . 7_566 129.02(8)
O1 Mn4 Mn4 . 7_566 79.30(7)
O5 Mn4 Mn4 7_566 7_566 42.73(8)
O5 Mn4 Mn4 . 7_566 40.19(7)
O2 Mn4 Na2 . 7_556 132.26(10)
O6 Mn4 Na2 . 7_556 47.05(8)
O3 Mn4 Na2 . 7_556 102.32(8)
O1 Mn4 Na2 . 7_556 55.81(8)
O5 Mn4 Na2 7_566 7_556 69.44(8)
O5 Mn4 Na2 . 7_556 132.19(8)
Mn4 Mn4 Na2 7_566 7_556 103.34(4)
O2 Mn4 Na1 . 3_455 32.10(8)
O6 Mn4 Na1 . 3_455 73.35(8)
O3 Mn4 Na1 . 3_455 91.83(7)
O1 Mn4 Na1 . 3_455 166.34(7)
O5 Mn4 Na1 7_566 3_455 107.25(8)
O5 Mn4 Na1 . 3_455 108.58(7)
Mn4 Mn4 Na1 7_566 3_455 114.25(3)
Na2 Mn4 Na1 7_556 3_455 116.40(4)
O2 P1 O2 2_545 1_545 103.3(3)
O2 P1 O1 2_545 7_556 107.51(15)
O2 P1 O1 1_545 7_556 114.65(13)
O2 P1 O1 2_545 8_455 114.65(13)
O2 P1 O1 1_545 8_455 107.51(15)
O1 P1 O1 7_556 8_455 109.28(19)
O2 P1 Na1 2_545 3_445 70.48(14)
O2 P1 Na1 1_545 3_445 43.00(12)
O1 P1 Na1 7_556 3_445 151.32(9)
O1 P1 Na1 8_455 3_445 96.71(9)
O2 P1 Na1 2_545 4_545 43.00(12)
O2 P1 Na1 1_545 4_545 70.48(14)
O1 P1 Na1 7_556 4_545 96.71(9)
O1 P1 Na1 8_455 4_545 151.32(9)
Na1 P1 Na1 3_445 4_545 61.60(2)
O2 P1 Na2 2_545 . 128.33(14)
O2 P1 Na2 1_545 . 128.33(14)
O1 P1 Na2 7_556 . 54.64(9)
O1 P1 Na2 8_455 . 54.64(9)
Na1 P1 Na2 3_445 . 149.201(12)
Na1 P1 Na2 4_545 . 149.201(12)
O6 P2 O4 4_545 4_545 112.03(16)
O6 P2 O5 4_545 1_545 109.85(16)
O4 P2 O5 4_545 1_545 108.32(15)
O6 P2 O3 4_545 7 106.95(15)
O4 P2 O3 4_545 7 110.91(16)
O5 P2 O3 1_545 7 108.74(15)
O6 P2 Na2 4_545 5 43.25(11)
O4 P2 Na2 4_545 5 128.12(12)
O5 P2 Na2 1_545 5 122.51(11)
O3 P2 Na2 7 5 63.70(11)
O6 P2 Na1 4_545 2_655 89.83(11)
O4 P2 Na1 4_545 2_655 36.44(10)
O5 P2 Na1 1_545 2_655 90.79(10)
O3 P2 Na1 7 2_655 147.20(12)
Na2 P2 Na1 5 2_655 127.26(5)
O6 P2 Na2 4_545 . 45.20(13)
O4 P2 Na2 4_545 . 145.73(11)
O5 P2 Na2 1_545 . 69.60(11)
O3 P2 Na2 7 . 101.55(12)
Na2 P2 Na2 5 . 58.26(2)
Na1 P2 Na2 2_655 . 110.03(3)
P1 O1 Mn4 7_556 . 127.78(14)
P1 O1 Mn3 7_556 3 116.07(14)
Mn4 O1 Mn3 . 3 101.62(9)
P1 O1 Na2 7_556 7_556 97.93(11)
Mn4 O1 Na2 . 7_556 85.07(9)
Mn3 O1 Na2 3 7_556 127.35(10)
P1 O2 Mn4 1_565 . 129.57(18)
P1 O2 Na1 1_565 3_455 109.71(17)
Mn4 O2 Na1 . 3_455 120.55(13)
P1 O2 Mn1 1_565 3_455 109.71(17)
Mn4 O2 Mn1 . 3_455 120.55(13)
Na1 O2 Mn1 3_455 3_455 0.0
P1 O2 Na1 1_565 4 80.79(15)
Mn4 O2 Na1 . 4 115.74(13)
Na1 O2 Na1 3_455 4 73.72(10)
Mn1 O2 Na1 3_455 4 73.72(10)
P2 O3 Mn4 7 . 122.26(16)
P2 O3 Mn3 7 3 135.09(17)
Mn4 O3 Mn3 . 3 102.65(10)
P2 O3 Na2 7 3 88.38(12)
Mn4 O3 Na2 . 3 95.83(9)
Mn3 O3 Na2 3 3 86.56(10)
P2 O4 Mn3 4 . 121.45(14)
P2 O4 Na1 4 3_455 120.11(15)
Mn3 O4 Na1 . 3_455 94.72(9)
P2 O4 Mn1 4 3_455 120.11(15)
Mn3 O4 Mn1 . 3_455 94.72(9)
Na1 O4 Mn1 3_455 3_455 0.0
P2 O4 Na1 4 4 137.34(16)
Mn3 O4 Na1 . 4 87.88(9)
Na1 O4 Na1 3_455 4 83.23(8)
Mn1 O4 Na1 3_455 4 83.23(8)
P2 O5 Al4 1_565 7_566 139.22(18)
P2 O5 Mn4 1_565 7_566 139.22(18)
Al4 O5 Mn4 7_566 7_566 0.00(3)
P2 O5 Mn4 1_565 . 121.51(16)
Al4 O5 Mn4 7_566 . 97.08(11)
Mn4 O5 Mn4 7_566 . 97.08(11)
P2 O6 Mn4 4 . 135.07(18)
P2 O6 Na2 4 7_556 110.99(15)
Mn4 O6 Na2 . 7_556 95.44(12)
P2 O6 Na2 4 3 109.82(17)
Mn4 O6 Na2 . 3 109.46(12)
Na2 O6 Na2 7_556 3 81.68(9)

loop_
_geom_bond_atom_site_label_1
_geom_bond_atom_site_label_2
_geom_bond_site_symmetry_2
_geom_bond_distance
_geom_bond_publ_flag
Na1 O2 7 2.278(3) ?
Na1 O2 3_545 2.278(3) ?
Na1 O4 7 2.288(2) ?
Na1 O4 3_545 2.288(2) ?
Na1 O4 8 2.552(3) ?
Na1 O4 4_545 2.552(3) ?
Na1 O2 8 3.003(4) ?
Na1 O2 4_545 3.003(4) ?
Na1 P1 7_545 3.1447(10) ?
Na1 P1 3 3.1447(10) ?
Na1 Mn1 2_654 3.2204(5) ?
Na1 Mn1 2_655 3.2204(5) ?
Na2 O6 7_556 2.413(3) ?
Na2 O6 8_455 2.413(3) ?
Na2 O6 4_545 2.572(3) ?
Na2 O6 3_445 2.572(3) ?
Na2 O1 8_455 2.725(3) ?
Na2 O1 7_556 2.725(3) ?
Na2 O3 4_545 2.949(4) ?
Na2 O3 3_445 2.949(4) ?
Na2 Na2 5_556 3.2618(10) ?
Na2 Na2 5 3.2618(10) ?
Na2 Mn4 8_455 3.2814(16) ?
Na2 Al4 8_455 3.2814(16) ?
Mn3 O1 3_445 2.241(2) ?
Mn3 O1 4_545 2.241(2) ?
Mn3 O3 3_445 2.246(3) ?
Mn3 O3 4_545 2.246(3) ?
Mn3 O4 . 2.257(3) ?
Mn3 O4 2 2.257(3) ?
Mn3 Na1 4 3.3439(7) ?
Mn3 Na1 3_455 3.3439(7) ?
Mn4 O2 . 1.970(3) ?
Mn4 O6 . 2.007(3) ?
Mn4 O3 . 2.041(3) ?
Mn4 O1 . 2.078(2) ?
Mn4 O5 7_566 2.098(3) ?
Mn4 O5 . 2.206(3) ?
Mn4 Mn4 7_566 3.2268(12) ?
Mn4 Na2 7_556 3.2814(16) ?
Mn4 Na1 3_455 3.6925(7) ?
P1 O2 2_545 1.531(3) ?
P1 O2 1_545 1.531(3) ?
P1 O1 7_556 1.539(2) ?
P1 O1 8_455 1.539(2) ?
P1 Na1 3_445 3.1447(10) ?
P1 Na1 4_545 3.1447(10) ?
P2 O6 4_545 1.531(3) ?
P2 O4 4_545 1.533(3) ?
P2 O5 1_545 1.540(3) ?
P2 O3 7 1.540(2) ?
P2 Na2 5 3.2877(16) ?
P2 Na1 2_655 3.3323(9) ?
O1 P1 7_556 1.539(2) ?
O1 Mn3 3 2.241(2) ?
O1 Na2 7_556 2.725(3) ?
O2 P1 1_565 1.531(3) ?
O2 Na1 3_455 2.278(3) ?
O2 Mn1 3_455 2.278(3) ?
O2 Na1 4 3.003(4) ?
O3 P2 7 1.540(2) ?
O3 Mn3 3 2.246(3) ?
O3 Na2 3 2.949(4) ?
O4 P2 4 1.533(3) ?
O4 Na1 3_455 2.288(2) ?
O4 Mn1 3_455 2.288(2) ?
O4 Na1 4 2.552(3) ?
O5 P2 1_565 1.540(3) ?
O5 Al4 7_566 2.098(3) ?
O5 Mn4 7_566 2.098(3) ?
O6 P2 4 1.531(3) ?
O6 Na2 7_556 2.413(3) ?
O6 Na2 3 2.572(3) ?
